data_1525714
loop_
_publ_author_name
'Brinks, H.W.'
'Yartys', V.A.'
'Hauback, B.C.'

_publ_section_title
;
 Crystal structure of Tb Ni Si D1.78
;
_journal_name_full 'Journal of Alloys Compd.'
_journal_page_first 160
_journal_page_last 165
_journal_volume 322
_journal_year 2001
_chemical_formula_sum 'D1.78 Ni Si Tb'
_chemical_name_systematic 'Tb Ni Si D1.78'
_space_group_IT_number 194
_symmetry_space_group_name_Hall '-P 6c 2c'
_symmetry_space_group_name_H-M 'P 63/m m c'
_cell_angle_alpha 90
_cell_angle_beta 90
_cell_angle_gamma 120
_cell_formula_units_Z 2
_cell_length_a 4.03708
_cell_length_b 4.03708
_cell_length_c 7.97563
_cell_volume 112.572
_citation_journal_id_ASTM JALCEU
_cod_data_source_file Brinks_JALCEU_2001_1280.cif
_cod_data_source_block D1.78Ni1Si1Tb1
_cod_original_formula_sum 'D1.78 Ni1 Si1 Tb1'
_cod_database_code 1525714

loop_
_symmetry_equiv_pos_as_xyz
x,y,z
x-y,x,z+1/2
-y,x-y,z
-x,-y,z+1/2
-x+y,-x,z
y,-x+y,z+1/2
-y,-x,-z+1/2
x-y,-y,-z
x,x-y,-z+1/2
y,x,-z
-x+y,y,-z+1/2
-x,-x+y,-z
-x,-y,-z
-x+y,-x,-z-1/2
y,-x+y,-z
x,y,-z-1/2
x-y,x,-z
-y,x-y,-z-1/2
y,x,z-1/2
-x+y,y,z
-x,-x+y,z-1/2
-y,-x,z
x-y,-y,z-1/2
x,x-y,z

loop_
_atom_site_label
_atom_site_type_symbol
_atom_site_fract_x
_atom_site_fract_y
_atom_site_fract_z
_atom_site_occupancy
_atom_site_U_iso_or_equiv
Tb1 Tb 0 0 0 1 0.0
Si1 Si 0.3333 0.6667 0.75 1 0.0
D1 D 0.3333 0.6667 0.0466 0.889 0.0
Ni1 Ni 0.3333 0.6667 0.25 1 0.0
